data_7056826
loop_
_publ_author_name
'Pinheiro, A. C.'
'da Silva, S. M.'
'Roisnel, T.'
'Kirillov, E.'
'Carpentier, J.-F.'
'Casagrande, Osvaldo L.'

_publ_section_title
;
 Synthesis and structural characterization of zirconium complexes
 supported by tridentate pyrrolide-imino ligands with pendant N-, O- and
 S-donor groups and their application in ethylene polymerization
;
_journal_issue 2
_journal_name_full 'New Journal of Chemistry'
_journal_page_first 1477
_journal_paper_doi 10.1039/C7NJ04074A
_journal_volume 42
_journal_year 2018
_chemical_compound_source 'synthesis as described'
_chemical_formula_moiety 'C17 H22 Cl3 N3 O Zr'
_chemical_formula_sum 'C17 H22 Cl3 N3 O Zr'
_chemical_formula_weight 481.95
_space_group_IT_number 14
_space_group_name_Hall '-P 2yab'
_space_group_name_H-M_alt 'P 1 21/a 1'
_symmetry_cell_setting monoclinic
_symmetry_Int_Tables_number 14
_symmetry_space_group_name_Hall '-P 2yab'
_symmetry_space_group_name_H-M 'P 1 21/a 1'
_atom_sites_solution_hydrogens geom
_atom_sites_solution_primary direct
_atom_sites_solution_secondary difmap
_audit_conform_dict_location ftp://ftp.iucr.org/pub/cif_core.dic
_audit_conform_dict_name cif_core.dic
_audit_conform_dict_version 2.3
_audit_creation_date 2012-12-21T09:37:02-00:00
_audit_creation_method 'WinGX routine CIF_UPDATE'
_audit_update_record
;
2017-07-09 deposited with the CCDC.
2017-12-18 downloaded from the CCDC.
;
_cell_angle_alpha 90
_cell_angle_beta 91.862(2)
_cell_angle_gamma 90
_cell_formula_units_Z 4
_cell_length_a 7.4895(4)
_cell_length_b 28.0652(15)
_cell_length_c 9.2016(6)
_cell_measurement_reflns_used 4869
_cell_measurement_temperature 150(2)
_cell_measurement_theta_max 27.45
_cell_measurement_theta_min 2.65
_cell_measurement_wavelength 0.71073
_cell_volume 1933.10(19)
_computing_cell_refinement 'Bruker APEX2 (Bruker, 2006)'
_computing_data_collection 'Bruker APEX2 (Bruker, 2006)'
_computing_data_reduction 'Bruker APEX2 (Bruker, 2006)'
_computing_molecular_graphics 'Ortep-3 for Windows (Farrugia, 1997)'
_computing_publication_material
;
           WinGX publication routines (Farrugia, 1999),
           CRYSCAL (T. Roisnel, local program)
;
_computing_structure_refinement 'SHELXL-97 (Sheldrick, 1997)'
_computing_structure_solution 'SIR97 (Altomare et al., 1999)'
_diffrn_ambient_temperature 150(2)
_diffrn_detector 'CCD plate'
_diffrn_measured_fraction_theta_full 0.998
_diffrn_measured_fraction_theta_max 0.998
_diffrn_measurement_device_type 'APEXII, Bruker-AXS'
_diffrn_measurement_method 'CCD rotation images, thin slices'
_diffrn_radiation_monochromator graphite
_diffrn_radiation_probe x-ray
_diffrn_radiation_type MoK\a
_diffrn_radiation_wavelength 0.71073
_diffrn_reflns_av_R_equivalents 0.0442
_diffrn_reflns_av_unetI/netI 0.0462
_diffrn_reflns_limit_h_max 8
_diffrn_reflns_limit_h_min -9
_diffrn_reflns_limit_k_max 36
_diffrn_reflns_limit_k_min -32
_diffrn_reflns_limit_l_max 11
_diffrn_reflns_limit_l_min -11
_diffrn_reflns_number 17213
_diffrn_reflns_theta_full 27.48
_diffrn_reflns_theta_max 27.48
_diffrn_reflns_theta_min 3.08
_exptl_absorpt_coefficient_mu 0.994
_exptl_absorpt_correction_T_max 0.924
_exptl_absorpt_correction_T_min 0.829
_exptl_absorpt_correction_type multi-scan
_exptl_absorpt_process_details
;
  [Sheldrick, G.M. (2002). SADABS Bruker AXS Inc., Madison, Wisconsin, USA]
;
_exptl_crystal_colour red
_exptl_crystal_density_diffrn 1.656
_exptl_crystal_density_method 'not measured'
_exptl_crystal_description prism
_exptl_crystal_F_000 976
_exptl_crystal_size_max 0.16
_exptl_crystal_size_mid 0.13
_exptl_crystal_size_min 0.08
_refine_diff_density_max 0.497
_refine_diff_density_min -0.434
_refine_diff_density_rms 0.08
_refine_ls_extinction_method none
_refine_ls_goodness_of_fit_ref 1.049
_refine_ls_hydrogen_treatment constr
_refine_ls_matrix_type full
_refine_ls_number_parameters 226
_refine_ls_number_reflns 4429
_refine_ls_number_restraints 0
_refine_ls_restrained_S_all 1.049
_refine_ls_R_factor_all 0.0458
_refine_ls_R_factor_gt 0.0323
_refine_ls_shift/su_max 0.002
_refine_ls_shift/su_mean 0
_refine_ls_structure_factor_coef Fsqd
_refine_ls_weighting_details 'calc w=1/[\s^2^(Fo^2^)+(0.0274P)^2^+0.4301P] where P=(Fo^2^+2Fc^2^)/3'
_refine_ls_weighting_scheme calc
_refine_ls_wR_factor_gt 0.0654
_refine_ls_wR_factor_ref 0.0712
_reflns_number_gt 3569
_reflns_number_total 4429
_reflns_threshold_expression >2sigma(I)
_cod_data_source_file c7nj04074a2.cif
_cod_data_source_block ACP58
_cod_depositor_comments 'Adding full bibliography for 7056826--7056827.cif.'
_cod_original_sg_symbol_H-M 'P 21/a'
_cod_database_code 7056826

loop_
_symmetry_equiv_pos_as_xyz
'x, y, z'
'-x+1/2, y+1/2, -z'
'-x, -y, -z'
'x-1/2, -y-1/2, z'

loop_
_atom_site_label
_atom_site_type_symbol
_atom_site_fract_x
_atom_site_fract_y
_atom_site_fract_z
_atom_site_U_iso_or_equiv
_atom_site_adp_type
_atom_site_occupancy
_atom_site_symmetry_multiplicity
_atom_site_calc_flag
_atom_site_refinement_flags
Zr1 Zr 0.29274(3) 0.130635(7) 0.53856(3) 0.02005(8) Uani 1 1 d .
Cl2 Cl 0.13461(8) 0.06643(2) 0.65661(7) 0.02771(15) Uani 1 1 d .
Cl3 Cl 0.37730(9) 0.19435(2) 0.37588(7) 0.02964(15) Uani 1 1 d .
Cl4 Cl 0.59899(8) 0.09527(2) 0.55296(7) 0.02918(15) Uani 1 1 d .
N1 N 0.4055(3) 0.16071(7) 0.7490(2) 0.0265(5) Uani 1 1 d .
C2 C 0.5496(4) 0.15245(10) 0.8389(3) 0.0327(6) Uani 1 1 d .
H2 H 0.6426 0.1306 0.8186 0.039 Uiso 1 1 calc R
C3 C 0.5440(4) 0.17973(10) 0.9634(3) 0.0372(7) Uani 1 1 d .
H3 H 0.6302 0.1801 1.0414 0.045 Uiso 1 1 calc R
C4 C 0.3874(4) 0.20661(9) 0.9527(3) 0.0349(7) Uani 1 1 d .
H4 H 0.3459 0.2288 1.0218 0.042 Uiso 1 1 calc R
C5 C 0.3047(4) 0.19433(8) 0.8209(3) 0.0283(6) Uani 1 1 d .
C6 C 0.1411(3) 0.20664(8) 0.7524(3) 0.0274(6) Uani 1 1 d .
H6 H 0.0666 0.2303 0.7927 0.033 Uiso 1 1 calc R
N7 N 0.0939(3) 0.18507(6) 0.6330(2) 0.0235(5) Uani 1 1 d .
C8 C -0.0826(3) 0.19625(8) 0.5675(3) 0.0287(6) Uani 1 1 d .
H8A H -0.1079 0.2307 0.5779 0.034 Uiso 1 1 calc R
H8B H -0.1762 0.1781 0.6172 0.034 Uiso 1 1 calc R
C9 C -0.0828(3) 0.18294(8) 0.4093(3) 0.0270(6) Uani 1 1 d .
H9A H -0.2061 0.1831 0.3673 0.032 Uiso 1 1 calc R
H9B H -0.01 0.2058 0.3545 0.032 Uiso 1 1 calc R
N10 N -0.0050(3) 0.13422(6) 0.4019(2) 0.0214(4) Uani 1 1 d .
H10 H -0.0789 0.1165 0.4607 0.026 Uiso 1 1 calc R
C11 C -0.0335(3) 0.11228(8) 0.2604(3) 0.0210(5) Uani 1 1 d .
C12 C 0.0035(3) 0.13669(8) 0.1338(3) 0.0268(6) Uani 1 1 d .
H12 H 0.0466 0.1685 0.1385 0.032 Uiso 1 1 calc R
C13 C -0.0227(4) 0.11438(9) 0.0005(3) 0.0318(6) Uani 1 1 d .
H13 H 0.004 0.1309 -0.0862 0.038 Uiso 1 1 calc R
C14 C -0.0870(3) 0.06847(9) -0.0073(3) 0.0303(6) Uani 1 1 d .
H14 H -0.1057 0.0536 -0.0992 0.036 Uiso 1 1 calc R
C15 C -0.1242(3) 0.04410(9) 0.1186(3) 0.0271(6) Uani 1 1 d .
H15 H -0.1673 0.0123 0.1133 0.033 Uiso 1 1 calc R
C16 C -0.0987(3) 0.06609(8) 0.2530(3) 0.0232(5) Uani 1 1 d .
H16 H -0.1258 0.0495 0.3395 0.028 Uiso 1 1 calc R
O21 O 0.3103(2) 0.08010(5) 0.34292(18) 0.0219(4) Uani 1 1 d .
C22 C 0.3156(3) 0.02768(8) 0.3582(3) 0.0254(6) Uani 1 1 d .
H22A H 0.1933 0.0143 0.3522 0.031 Uiso 1 1 calc R
H22B H 0.3725 0.0185 0.4527 0.031 Uiso 1 1 calc R
C23 C 0.4238(3) 0.00990(8) 0.2345(3) 0.0298(6) Uani 1 1 d .
H23A H 0.3776 -0.021 0.1975 0.036 Uiso 1 1 calc R
H23B H 0.5511 0.0061 0.2648 0.036 Uiso 1 1 calc R
C24 C 0.4005(3) 0.04877(8) 0.1200(3) 0.0292(6) Uani 1 1 d .
H24A H 0.4982 0.0482 0.0501 0.035 Uiso 1 1 calc R
H24B H 0.2843 0.0459 0.0663 0.035 Uiso 1 1 calc R
C25 C 0.4083(3) 0.09303(8) 0.2129(3) 0.0259(6) Uani 1 1 d .
H25A H 0.5335 0.1016 0.239 0.031 Uiso 1 1 calc R
H25B H 0.3505 0.1202 0.1616 0.031 Uiso 1 1 calc R

loop_
_atom_site_aniso_label
_atom_site_aniso_U_11
_atom_site_aniso_U_22
_atom_site_aniso_U_33
_atom_site_aniso_U_23
_atom_site_aniso_U_13
_atom_site_aniso_U_12
Zr1 0.02399(14) 0.01636(11) 0.02008(14) 0.00030(9) 0.00485(10) -0.00012(9)
Cl2 0.0335(4) 0.0219(3) 0.0283(4) 0.0055(2) 0.0095(3) -0.0007(3)
Cl3 0.0411(4) 0.0196(3) 0.0288(4) 0.0014(2) 0.0098(3) -0.0046(3)
Cl4 0.0237(3) 0.0303(3) 0.0337(4) -0.0016(3) 0.0024(3) 0.0014(3)
N1 0.0299(12) 0.0273(10) 0.0224(12) 0.0006(9) 0.0026(9) -0.0020(9)
C2 0.0350(16) 0.0363(14) 0.0266(16) 0.0042(12) -0.0023(12) -0.0042(13)
C3 0.0451(18) 0.0425(15) 0.0236(16) 0.0047(12) -0.0035(13) -0.0107(14)
C4 0.0491(18) 0.0326(14) 0.0234(16) -0.0023(11) 0.0070(13) -0.0117(13)
C5 0.0361(15) 0.0250(12) 0.0242(15) 0.0001(11) 0.0083(12) -0.0089(12)
C6 0.0380(16) 0.0186(11) 0.0266(15) -0.0028(10) 0.0137(12) -0.0032(11)
N7 0.0307(12) 0.0178(9) 0.0223(12) 0.0007(8) 0.0038(9) 0.0008(9)
C8 0.0315(15) 0.0232(12) 0.0318(16) -0.0051(11) 0.0072(12) 0.0071(11)
C9 0.0292(14) 0.0199(11) 0.0319(16) -0.0022(10) 0.0006(12) 0.0060(11)
N10 0.0234(11) 0.0180(9) 0.0231(12) -0.0004(8) 0.0062(9) 0.0021(8)
C11 0.0171(12) 0.0227(11) 0.0233(14) -0.0019(10) 0.0019(10) 0.0032(10)
C12 0.0280(14) 0.0240(12) 0.0284(15) 0.0023(11) 0.0031(11) -0.0020(11)
C13 0.0343(16) 0.0391(14) 0.0221(15) 0.0061(11) 0.0028(12) -0.0011(13)
C14 0.0257(14) 0.0404(15) 0.0247(15) -0.0070(12) -0.0010(11) 0.0008(12)
C15 0.0217(13) 0.0251(12) 0.0346(16) -0.0068(11) 0.0028(11) -0.0017(11)
C16 0.0196(13) 0.0244(12) 0.0258(15) 0.0016(10) 0.0035(10) 0.0009(10)
O21 0.0222(9) 0.0188(8) 0.0251(10) -0.0007(7) 0.0060(7) 0.0014(7)
C22 0.0278(14) 0.0160(11) 0.0328(16) -0.0019(10) 0.0045(11) 0.0033(10)
C23 0.0292(15) 0.0250(12) 0.0355(17) -0.0066(11) 0.0066(12) 0.0007(11)
C24 0.0275(14) 0.0316(13) 0.0287(16) -0.0086(11) 0.0050(11) 0.0034(12)
C25 0.0264(14) 0.0285(12) 0.0231(14) 0.0004(10) 0.0085(11) 0.0023(11)

loop_
_atom_type_symbol
_atom_type_description
_atom_type_scat_dispersion_real
_atom_type_scat_dispersion_imag
_atom_type_scat_source
C C 0.0033 0.0016 'International Tables Vol C Tables 4.2.6.8 and 6.1.1.4'
H H 0 0 'International Tables Vol C Tables 4.2.6.8 and 6.1.1.4'
N N 0.0061 0.0033 'International Tables Vol C Tables 4.2.6.8 and 6.1.1.4'
Cl Cl 0.1484 0.1585 'International Tables Vol C Tables 4.2.6.8 and 6.1.1.4'
Zr Zr -2.9673 0.5597 'International Tables Vol C Tables 4.2.6.8 and 6.1.1.4'
O O 0.0106 0.006 'International Tables Vol C Tables 4.2.6.8 and 6.1.1.4'

loop_
_geom_angle_atom_site_label_1
_geom_angle_atom_site_label_2
_geom_angle_atom_site_label_3
_geom_angle
N1 Zr1 O21 151.10(7)
N1 Zr1 N7 70.04(7)
O21 Zr1 N7 138.82(7)
N1 Zr1 Cl3 98.97(5)
O21 Zr1 Cl3 87.07(4)
N7 Zr1 Cl3 85.97(5)
N1 Zr1 Cl2 93.91(5)
O21 Zr1 Cl2 86.19(4)
N7 Zr1 Cl2 89.58(5)
Cl3 Zr1 Cl2 164.00(2)
N1 Zr1 Cl4 77.61(6)
O21 Zr1 Cl4 73.79(4)
N7 Zr1 Cl4 147.18(5)
Cl3 Zr1 Cl4 93.89(2)
Cl2 Zr1 Cl4 98.14(2)
N1 Zr1 N10 135.52(7)
O21 Zr1 N10 72.95(6)
N7 Zr1 N10 66.02(7)
Cl3 Zr1 N10 84.69(5)
Cl2 Zr1 N10 79.46(5)
Cl4 Zr1 N10 146.73(5)
C2 N1 C5 105.0(2)
C2 N1 Zr1 136.74(18)
C5 N1 Zr1 118.04(17)
N1 C2 C3 111.5(3)
N1 C2 H2 124.3
C3 C2 H2 124.3
C2 C3 C4 106.9(2)
C2 C3 H3 126.6
C4 C3 H3 126.6
C5 C4 C3 106.1(2)
C5 C4 H4 127
C3 C4 H4 127
C4 C5 N1 110.6(2)
C4 C5 C6 133.7(3)
N1 C5 C6 115.7(2)
N7 C6 C5 118.5(2)
N7 C6 H6 120.7
C5 C6 H6 120.7
C6 N7 C8 117.8(2)
C6 N7 Zr1 117.70(17)
C8 N7 Zr1 124.50(15)
N7 C8 C9 108.5(2)
N7 C8 H8A 110
C9 C8 H8A 110
N7 C8 H8B 110
C9 C8 H8B 110
H8A C8 H8B 108.4
N10 C9 C8 106.5(2)
N10 C9 H9A 110.4
C8 C9 H9A 110.4
N10 C9 H9B 110.4
C8 C9 H9B 110.4
H9A C9 H9B 108.6
C11 N10 C9 112.62(19)
C11 N10 Zr1 122.14(14)
C9 N10 Zr1 110.76(14)
C11 N10 H10 102.8
C9 N10 H10 102.8
Zr1 N10 H10 102.8
C16 C11 C12 120.0(2)
C16 C11 N10 118.9(2)
C12 C11 N10 121.1(2)
C13 C12 C11 119.6(2)
C13 C12 H12 120.2
C11 C12 H12 120.2
C14 C13 C12 120.6(2)
C14 C13 H13 119.7
C12 C13 H13 119.7
C13 C14 C15 119.9(2)
C13 C14 H14 120
C15 C14 H14 120
C14 C15 C16 120.0(2)
C14 C15 H15 120
C16 C15 H15 120
C11 C16 C15 119.8(2)
C11 C16 H16 120.1
C15 C16 H16 120.1
C25 O21 C22 108.11(16)
C25 O21 Zr1 121.87(12)
C22 O21 Zr1 122.78(14)
O21 C22 C23 105.75(19)
O21 C22 H22A 110.6
C23 C22 H22A 110.6
O21 C22 H22B 110.6
C23 C22 H22B 110.6
H22A C22 H22B 108.7
C22 C23 C24 103.5(2)
C22 C23 H23A 111.1
C24 C23 H23A 111.1
C22 C23 H23B 111.1
C24 C23 H23B 111.1
H23A C23 H23B 109
C25 C24 C23 101.3(2)
C25 C24 H24A 111.5
C23 C24 H24A 111.5
C25 C24 H24B 111.5
C23 C24 H24B 111.5
H24A C24 H24B 109.3
O21 C25 C24 104.29(19)
O21 C25 H25A 110.9
C24 C25 H25A 110.9
O21 C25 H25B 110.9
C24 C25 H25B 110.9
H25A C25 H25B 108.9

loop_
_geom_bond_atom_site_label_1
_geom_bond_atom_site_label_2
_geom_bond_distance
Zr1 N1 2.251(2)
Zr1 O21 2.2989(16)
Zr1 N7 2.3221(19)
Zr1 Cl3 2.4291(6)
Zr1 Cl2 2.4318(6)
Zr1 Cl4 2.4987(7)
Zr1 N10 2.526(2)
N1 C2 1.359(3)
N1 C5 1.389(3)
C2 C3 1.379(4)
C2 H2 0.95
C3 C4 1.395(4)
C3 H3 0.95
C4 C5 1.388(4)
C4 H4 0.95
C5 C6 1.403(4)
C6 N7 1.293(3)
C6 H6 0.95
N7 C8 1.468(3)
C8 C9 1.503(3)
C8 H8A 0.99
C8 H8B 0.99
C9 N10 1.489(3)
C9 H9A 0.99
C9 H9B 0.99
N10 C11 1.450(3)
N10 H10 0.93
C11 C16 1.386(3)
C11 C12 1.387(3)
C12 C13 1.386(4)
C12 H12 0.95
C13 C14 1.377(4)
C13 H13 0.95
C14 C15 1.382(4)
C14 H14 0.95
C15 C16 1.390(3)
C15 H15 0.95
C16 H16 0.95
O21 C25 1.469(3)
O21 C22 1.478(3)
C22 C23 1.505(3)
C22 H22A 0.99
C22 H22B 0.99
C23 C24 1.522(4)
C23 H23A 0.99
C23 H23B 0.99
C24 C25 1.508(3)
C24 H24A 0.99
C24 H24B 0.99
C25 H25A 0.99
C25 H25B 0.99

loop_
_geom_torsion_atom_site_label_1
_geom_torsion_atom_site_label_2
_geom_torsion_atom_site_label_3
_geom_torsion_atom_site_label_4
_geom_torsion
O21 Zr1 N1 C2 -4.2(3)
N7 Zr1 N1 C2 173.2(3)
Cl3 Zr1 N1 C2 -104.5(2)
Cl2 Zr1 N1 C2 85.0(2)
Cl4 Zr1 N1 C2 -12.5(2)
N10 Zr1 N1 C2 164.0(2)
O21 Zr1 N1 C5 -177.80(14)
N7 Zr1 N1 C5 -0.47(16)
Cl3 Zr1 N1 C5 81.89(17)
Cl2 Zr1 N1 C5 -88.59(17)
Cl4 Zr1 N1 C5 173.93(17)
N10 Zr1 N1 C5 -9.7(2)
C5 N1 C2 C3 -0.5(3)
Zr1 N1 C2 C3 -174.64(18)
N1 C2 C3 C4 0.4(3)
C2 C3 C4 C5 -0.1(3)
C3 C4 C5 N1 -0.2(3)
C3 C4 C5 C6 175.6(3)
C2 N1 C5 C4 0.4(3)
Zr1 N1 C5 C4 175.89(16)
C2 N1 C5 C6 -176.3(2)
Zr1 N1 C5 C6 -0.8(3)
C4 C5 C6 N7 -173.2(3)
N1 C5 C6 N7 2.5(3)
C5 C6 N7 C8 176.3(2)
C5 C6 N7 Zr1 -3.0(3)
N1 Zr1 N7 C6 1.83(17)
O21 Zr1 N7 C6 179.87(15)
Cl3 Zr1 N7 C6 -99.24(17)
Cl2 Zr1 N7 C6 96.14(17)
Cl4 Zr1 N7 C6 -8.3(2)
N10 Zr1 N7 C6 174.78(19)
N1 Zr1 N7 C8 -177.4(2)
O21 Zr1 N7 C8 0.6(2)
Cl3 Zr1 N7 C8 81.51(18)
Cl2 Zr1 N7 C8 -83.11(18)
Cl4 Zr1 N7 C8 172.43(14)
N10 Zr1 N7 C8 -4.47(17)
C6 N7 C8 C9 158.9(2)
Zr1 N7 C8 C9 -21.9(3)
N7 C8 C9 N10 47.3(3)
C8 C9 N10 C11 166.79(19)
C8 C9 N10 Zr1 -52.5(2)
N1 Zr1 N10 C11 176.63(15)
O21 Zr1 N10 C11 -9.34(16)
N7 Zr1 N10 C11 167.16(18)
Cl3 Zr1 N10 C11 79.22(16)
Cl2 Zr1 N10 C11 -98.56(16)
Cl4 Zr1 N10 C11 -9.8(2)
N1 Zr1 N10 C9 40.24(19)
O21 Zr1 N10 C9 -145.72(17)
N7 Zr1 N10 C9 30.77(15)
Cl3 Zr1 N10 C9 -57.17(15)
Cl2 Zr1 N10 C9 125.05(16)
Cl4 Zr1 N10 C9 -146.17(13)
C9 N10 C11 C16 -131.7(2)
Zr1 N10 C11 C16 92.6(2)
C9 N10 C11 C12 48.4(3)
Zr1 N10 C11 C12 -87.3(2)
C16 C11 C12 C13 -0.9(4)
N10 C11 C12 C13 179.0(2)
C11 C12 C13 C14 0.8(4)
C12 C13 C14 C15 -0.7(4)
C13 C14 C15 C16 0.7(4)
C12 C11 C16 C15 1.0(4)
N10 C11 C16 C15 -178.9(2)
C14 C15 C16 C11 -0.9(4)
N1 Zr1 O21 C25 -84.7(2)
N7 Zr1 O21 C25 99.11(17)
Cl3 Zr1 O21 C25 18.63(15)
Cl2 Zr1 O21 C25 -175.89(15)
Cl4 Zr1 O21 C25 -76.28(15)
N10 Zr1 O21 C25 103.98(16)
N1 Zr1 O21 C22 62.0(2)
N7 Zr1 O21 C22 -114.22(16)
Cl3 Zr1 O21 C22 165.30(15)
Cl2 Zr1 O21 C22 -29.22(15)
Cl4 Zr1 O21 C22 70.39(15)
N10 Zr1 O21 C22 -109.36(16)
C25 O21 C22 C23 1.2(2)
Zr1 O21 C22 C23 -149.38(15)
O21 C22 C23 C24 -25.5(2)
C22 C23 C24 C25 39.4(2)
C22 O21 C25 C24 23.9(2)
Zr1 O21 C25 C24 174.82(14)
C23 C24 C25 O21 -38.9(2)
